data_4085579
loop_
_publ_author_name
'Arikawa, Yasuhiro'
'Yamaguchi, Soseki'
'Otsubo, Yuji'
'Onishi, Masayoshi'
'Umakoshi, Keisuke'

_publ_section_title
;
 Ortho&#x2212;Nitrosation of Anilines on a Ruthenium
 Hydridotris(pyrazolyl)borato Complex and Oxidation of the Resulting
 Coordinated Amine Groups
;
_journal_issue 6
_journal_name_full Organometallics
_journal_page_first 1056
_journal_paper_doi 10.1021/om5012769
_journal_volume 34
_journal_year 2015
_chemical_formula_moiety 'C20 H24 B Cl N8 O Ru, C0.50 H3 O'
_chemical_formula_sum 'C20.5 H27 B Cl N8 O2 Ru'
_chemical_formula_weight 564.82
_space_group_IT_number 14
_symmetry_cell_setting monoclinic
_symmetry_Int_Tables_number 14
_symmetry_space_group_name_Hall '-P 2yn'
_symmetry_space_group_name_H-M 'P 1 21/n 1'
_atom_sites_solution_hydrogens geom
_atom_sites_solution_primary direct
_atom_sites_solution_secondary difmap
_cell_angle_alpha 90.0000
_cell_angle_beta 92.615(5)
_cell_angle_gamma 90.0000
_cell_formula_units_Z 8
_cell_length_a 12.293(3)
_cell_length_b 21.318(6)
_cell_length_c 19.025(5)
_cell_measurement_reflns_used 11339
_cell_measurement_temperature 93
_cell_measurement_theta_max 27.48
_cell_measurement_theta_min 3.06
_cell_volume 4981(2)
_computing_cell_refinement CrystalClear
_computing_data_collection 'CrystalClear (Rigaku Inc., 2008)'
_computing_data_reduction CrystalClear
_computing_molecular_graphics 'CrystalStructure 4.0'
_computing_publication_material 'CrystalStructure 4.0 (Rigaku, 2010)'
_computing_structure_refinement 'SHELXL97 (Sheldrick, 2008)'
_computing_structure_solution 'Il Milione (Burla, et al., 2007)'
_diffrn_ambient_temperature 93
_diffrn_detector_area_resol_mean 7.111
_diffrn_measured_fraction_theta_full 0.991
_diffrn_measured_fraction_theta_max 0.991
_diffrn_measurement_device_type 'Rigaku Saturn724'
_diffrn_measurement_method \w
_diffrn_radiation_type 'Mo K\a'
_diffrn_radiation_wavelength 0.71075
_diffrn_reflns_av_R_equivalents 0.0649
_diffrn_reflns_limit_h_max 15
_diffrn_reflns_limit_h_min -16
_diffrn_reflns_limit_k_max 26
_diffrn_reflns_limit_k_min -27
_diffrn_reflns_limit_l_max 17
_diffrn_reflns_limit_l_min -24
_diffrn_reflns_number 40292
_diffrn_reflns_theta_full 27.57
_diffrn_reflns_theta_max 27.57
_diffrn_standards_number 0
_exptl_absorpt_coefficient_mu 0.771
_exptl_absorpt_correction_T_max 0.940
_exptl_absorpt_correction_T_min 0.761
_exptl_absorpt_correction_type multi-scan
_exptl_absorpt_process_details 'REQAB (Rigaku, 1998)'
_exptl_crystal_colour red
_exptl_crystal_density_diffrn 1.506
_exptl_crystal_density_method 'not measured'
_exptl_crystal_description prism
_exptl_crystal_F_000 2304.00
_exptl_crystal_size_max 0.180
_exptl_crystal_size_mid 0.130
_exptl_crystal_size_min 0.080
_refine_diff_density_max 2.610
_refine_diff_density_min -1.330
_refine_ls_extinction_method none
_refine_ls_goodness_of_fit_ref 1.098
_refine_ls_hydrogen_treatment constr
_refine_ls_number_parameters 599
_refine_ls_number_reflns 11411
_refine_ls_number_restraints 0
_refine_ls_R_factor_gt 0.0797
_refine_ls_shift/su_max 0.001
_refine_ls_structure_factor_coef Fsqd
_refine_ls_weighting_details 'w = 1/[\s^2^(Fo^2^)+(0.1102P)^2^+9.5033P] where P=(Fo^2^+2Fc^2^)/3'
_refine_ls_weighting_scheme calc
_refine_ls_wR_factor_ref 0.2180
_reflns_number_gt 8856
_reflns_number_total 11411
_reflns_threshold_expression F^2^>2.0\s(F^2^)
_cod_data_source_file om5012769_si_002.cif
_cod_data_source_block 1163a
_cod_depositor_comments 'Adding full bibliography for 4085576--4085580.cif.'
_cod_original_formula_sum 'C20.50 H27 B Cl N8 O2 Ru'
_cod_database_code 4085579

loop_
_symmetry_equiv_pos_site_id
_symmetry_equiv_pos_as_xyz
1 +X,+Y,+Z
2 1/2-X,1/2+Y,1/2-Z
3 -X,-Y,-Z
4 1/2+X,1/2-Y,1/2+Z

loop_
_atom_site_label
_atom_site_type_symbol
_atom_site_fract_x
_atom_site_fract_y
_atom_site_fract_z
_atom_site_U_iso_or_equiv
_atom_site_adp_type
_atom_site_occupancy
_atom_site_symmetry_multiplicity
_atom_site_calc_flag
_atom_site_refinement_flags
Ru1 Ru 0.55168(4) 0.26588(2) 0.51003(2) 0.02105(14) Uani 1.0 4 d .
Ru2 Ru 0.15610(4) 0.01111(2) 0.37026(2) 0.01902(14) Uani 1.0 4 d .
Cl1 Cl 0.71121(12) 0.32272(7) 0.48486(8) 0.0307(4) Uani 1.0 4 d .
Cl2 Cl 0.16384(12) 0.00316(7) 0.49619(7) 0.0238(3) Uani 1.0 4 d .
O1 O 0.4469(4) 0.2871(2) 0.3744(3) 0.0349(11) Uani 1.0 4 d .
O2 O 0.2931(4) 0.11850(19) 0.3596(3) 0.0258(9) Uani 1.0 4 d .
O41 O 0.0845(9) 0.0853(5) 0.8080(6) 0.043(3) Uiso 0.5000 4 d .
O3 O 0.2917(10) 0.0798(6) 0.7476(6) 0.139(4) Uiso 1.0 4 d .
O42 O 0.1913(8) 0.2009(5) 0.7907(5) 0.040(3) Uiso 0.5000 4 d .
N1 N 0.5070(5) 0.2536(3) 0.4135(3) 0.0250(11) Uani 1.0 4 d .
N2 N 0.4152(4) 0.2184(3) 0.5416(3) 0.0225(10) Uani 1.0 4 d .
N3 N 0.3600(4) 0.2411(3) 0.5975(3) 0.0234(10) Uani 1.0 4 d .
N4 N 0.5977(4) 0.2749(3) 0.6194(3) 0.0227(10) Uani 1.0 4 d .
N5 N 0.5177(4) 0.2848(3) 0.6660(3) 0.0212(10) Uani 1.0 4 d .
N6 N 0.4664(4) 0.3483(3) 0.5256(3) 0.0240(10) Uani 1.0 4 d .
N7 N 0.4082(4) 0.3543(3) 0.5851(3) 0.0238(10) Uani 1.0 4 d .
N8 N 0.6345(4) 0.1831(3) 0.4943(3) 0.0236(10) Uani 1.0 4 d .
N9 N 0.2038(4) 0.0961(3) 0.3732(3) 0.0231(10) Uani 1.0 4 d .
N10 N 0.1509(4) 0.0110(2) 0.2616(3) 0.0221(10) Uani 1.0 4 d .
N11 N 0.1874(4) -0.0401(3) 0.2271(3) 0.0215(10) Uani 1.0 4 d .
N12 N 0.0957(4) -0.0816(3) 0.3641(3) 0.0224(10) Uani 1.0 4 d .
N13 N 0.1332(4) -0.1206(3) 0.3141(3) 0.0233(10) Uani 1.0 4 d .
N14 N 0.3075(4) -0.0289(3) 0.3654(3) 0.0237(10) Uani 1.0 4 d .
N15 N 0.3216(4) -0.0777(3) 0.3202(3) 0.0228(10) Uani 1.0 4 d .
N16 N 0.0040(4) 0.0527(3) 0.3720(3) 0.0260(11) Uani 1.0 4 d .
C1 C 0.3637(5) 0.1669(3) 0.5185(3) 0.0242(12) Uani 1.0 4 d .
C2 C 0.2748(5) 0.1548(3) 0.5591(4) 0.0286(13) Uani 1.0 4 d .
C3 C 0.2762(5) 0.2025(3) 0.6090(4) 0.0278(13) Uani 1.0 4 d .
C4 C 0.6901(5) 0.2704(3) 0.6575(3) 0.0232(12) Uani 1.0 4 d .
C5 C 0.6721(5) 0.2748(3) 0.7289(3) 0.0254(12) Uani 1.0 4 d .
C6 C 0.5615(5) 0.2835(3) 0.7323(3) 0.0229(12) Uani 1.0 4 d .
C7 C 0.4580(5) 0.4022(3) 0.4910(3) 0.0266(13) Uani 1.0 4 d .
C8 C 0.3956(6) 0.4452(3) 0.5283(4) 0.0287(13) Uani 1.0 4 d .
C9 C 0.3668(5) 0.4125(3) 0.5866(3) 0.0276(13) Uani 1.0 4 d .
C10 C 0.5408(5) 0.1951(3) 0.3833(3) 0.0239(12) Uani 1.0 4 d .
C11 C 0.6059(5) 0.1571(3) 0.4266(3) 0.0231(12) Uani 1.0 4 d .
C12 C 0.6381(5) 0.0980(3) 0.4022(3) 0.0232(12) Uani 1.0 4 d .
C13 C 0.6053(5) 0.0804(3) 0.3352(3) 0.0249(12) Uani 1.0 4 d .
C14 C 0.5402(5) 0.1180(3) 0.2898(3) 0.0241(12) Uani 1.0 4 d .
C15 C 0.5083(5) 0.1764(3) 0.3155(3) 0.0237(12) Uani 1.0 4 d .
C16 C 0.5074(5) 0.0946(3) 0.2165(3) 0.0245(12) Uani 1.0 4 d .
C17 C 0.4300(6) 0.1409(3) 0.1768(3) 0.0293(13) Uani 1.0 4 d .
C18 C 0.4480(6) 0.0323(4) 0.2205(4) 0.0343(15) Uani 1.0 4 d .
C19 C 0.6108(6) 0.0863(4) 0.1748(3) 0.0316(14) Uani 1.0 4 d .
C20 C 0.7081(5) 0.1558(3) 0.5349(3) 0.0271(13) Uani 1.0 4 d .
C21 C 0.1256(5) 0.0545(3) 0.2143(3) 0.0264(13) Uani 1.0 4 d .
C22 C 0.1433(6) 0.0317(3) 0.1470(3) 0.0306(14) Uani 1.0 4 d .
C23 C 0.1829(6) -0.0277(3) 0.1581(3) 0.0296(14) Uani 1.0 4 d .
C24 C 0.0232(5) -0.1139(3) 0.3991(3) 0.0242(12) Uani 1.0 4 d .
C25 C 0.0124(5) -0.1744(3) 0.3726(4) 0.0292(13) Uani 1.0 4 d .
C26 C 0.0824(5) -0.1761(3) 0.3180(4) 0.0272(13) Uani 1.0 4 d .
C27 C 0.4019(5) -0.0213(3) 0.4016(3) 0.0241(12) Uani 1.0 4 d .
C28 C 0.4777(6) -0.0651(3) 0.3803(4) 0.0304(14) Uani 1.0 4 d .
C29 C 0.4244(5) -0.1002(3) 0.3282(3) 0.0273(13) Uani 1.0 4 d .
C30 C 0.1201(5) 0.1412(3) 0.3909(3) 0.0208(11) Uani 1.0 4 d .
C31 C 0.0151(5) 0.1169(3) 0.3910(3) 0.0206(11) Uani 1.0 4 d .
C32 C -0.0694(5) 0.1569(3) 0.4070(3) 0.0249(12) Uani 1.0 4 d .
C33 C -0.0480(5) 0.2192(3) 0.4224(3) 0.0271(13) Uani 1.0 4 d .
C34 C 0.0590(5) 0.2435(3) 0.4219(3) 0.0204(11) Uani 1.0 4 d .
C35 C 0.1430(5) 0.2032(3) 0.4066(3) 0.0220(12) Uani 1.0 4 d .
C36 C 0.0772(5) 0.3138(3) 0.4373(3) 0.0263(13) Uani 1.0 4 d .
C37 C 0.1985(6) 0.3293(3) 0.4424(4) 0.0305(14) Uani 1.0 4 d .
C38 C 0.0222(6) 0.3524(3) 0.3782(4) 0.0366(16) Uani 1.0 4 d .
C39 C 0.0278(6) 0.3309(3) 0.5075(4) 0.0348(16) Uani 1.0 4 d .
C40 C -0.0862(7) 0.0322(4) 0.3446(5) 0.053(2) Uani 1.0 4 d .
C41 C 0.1533(15) 0.1271(9) 0.8259(10) 0.142(7) Uiso 1.0 4 d .
B1 B 0.4011(6) 0.2989(4) 0.6369(4) 0.0244(14) Uani 1.0 4 d .
B2 B 0.2267(6) -0.0980(4) 0.2694(4) 0.0248(14) Uani 1.0 4 d .
H1 H 0.3525 0.3095 0.6759 0.0293 Uiso 1.0 4 calc R
H1A H 0.3846 0.1422 0.4799 0.0290 Uiso 1.0 4 calc R
H2 H 0.2243 0.1212 0.5540 0.0343 Uiso 1.0 4 calc R
H2A H 0.2503 -0.1321 0.2373 0.0298 Uiso 1.0 4 calc R
H3 H 0.2261 0.2071 0.6452 0.0333 Uiso 1.0 4 calc R
H4 H 0.7596 0.2649 0.6385 0.0278 Uiso 1.0 4 calc R
H5 H 0.7246 0.2724 0.7670 0.0304 Uiso 1.0 4 calc R
H6 H 0.5228 0.2878 0.7741 0.0274 Uiso 1.0 4 calc R
H7 H 0.4896 0.4106 0.4474 0.0320 Uiso 1.0 4 calc R
H8 H 0.3776 0.4872 0.5159 0.0344 Uiso 1.0 4 calc R
H9 H 0.3240 0.4287 0.6228 0.0331 Uiso 1.0 4 calc R
H12 H 0.6815 0.0709 0.4315 0.0278 Uiso 1.0 4 calc R
H13 H 0.6279 0.0406 0.3186 0.0299 Uiso 1.0 4 calc R
H15 H 0.4643 0.2034 0.2864 0.0284 Uiso 1.0 4 calc R
H17A H 0.4665 0.1815 0.1723 0.0351 Uiso 1.0 4 calc R
H17B H 0.3639 0.1464 0.2030 0.0351 Uiso 1.0 4 calc R
H17C H 0.4105 0.1243 0.1299 0.0351 Uiso 1.0 4 calc R
H18A H 0.4977 0.0004 0.2405 0.0412 Uiso 1.0 4 calc R
H18B H 0.4222 0.0195 0.1731 0.0412 Uiso 1.0 4 calc R
H18C H 0.3857 0.0369 0.2504 0.0412 Uiso 1.0 4 calc R
H19A H 0.6575 0.0544 0.1976 0.0379 Uiso 1.0 4 calc R
H19B H 0.6502 0.1263 0.1736 0.0379 Uiso 1.0 4 calc R
H19C H 0.5904 0.0731 0.1266 0.0379 Uiso 1.0 4 calc R
H20A H 0.7427 0.1187 0.5195 0.0325 Uiso 1.0 4 calc R
H20B H 0.7274 0.1729 0.5799 0.0325 Uiso 1.0 4 calc R
H21 H 0.0994 0.0952 0.2245 0.0317 Uiso 1.0 4 calc R
H22 H 0.1307 0.0527 0.1033 0.0367 Uiso 1.0 4 calc R
H23 H 0.2038 -0.0558 0.1224 0.0355 Uiso 1.0 4 calc R
H24 H -0.0160 -0.0978 0.4370 0.0291 Uiso 1.0 4 calc R
H25 H -0.0328 -0.2071 0.3885 0.0351 Uiso 1.0 4 calc R
H26 H 0.0928 -0.2110 0.2880 0.0326 Uiso 1.0 4 calc R
H27 H 0.4156 0.0095 0.4369 0.0290 Uiso 1.0 4 calc R
H28 H 0.5508 -0.0698 0.3978 0.0364 Uiso 1.0 4 calc R
H29 H 0.4544 -0.1339 0.3028 0.0328 Uiso 1.0 4 calc R
H32 H -0.1419 0.1415 0.4074 0.0298 Uiso 1.0 4 calc R
H33 H -0.1062 0.2462 0.4334 0.0325 Uiso 1.0 4 calc R
H35 H 0.2159 0.2180 0.4068 0.0264 Uiso 1.0 4 calc R
H37A H 0.2083 0.3737 0.4543 0.0366 Uiso 1.0 4 calc R
H37B H 0.2305 0.3207 0.3972 0.0366 Uiso 1.0 4 calc R
H37C H 0.2347 0.3034 0.4791 0.0366 Uiso 1.0 4 calc R
H38A H 0.0507 0.3397 0.3330 0.0439 Uiso 1.0 4 calc R
H38B H 0.0371 0.3970 0.3863 0.0439 Uiso 1.0 4 calc R
H38C H -0.0566 0.3452 0.3772 0.0439 Uiso 1.0 4 calc R
H39A H -0.0511 0.3241 0.5039 0.0418 Uiso 1.0 4 calc R
H39B H 0.0428 0.3751 0.5184 0.0418 Uiso 1.0 4 calc R
H39C H 0.0601 0.3045 0.5451 0.0418 Uiso 1.0 4 calc R
H40A H -0.1460 0.0600 0.3370 0.0638 Uiso 1.0 4 calc R
H40B H -0.0934 -0.0107 0.3319 0.0638 Uiso 1.0 4 calc R

loop_
_atom_site_aniso_label
_atom_site_aniso_U_11
_atom_site_aniso_U_22
_atom_site_aniso_U_33
_atom_site_aniso_U_12
_atom_site_aniso_U_13
_atom_site_aniso_U_23
Ru1 0.0216(3) 0.0239(3) 0.0176(3) -0.00025(17) 0.00034(18) 0.00085(17)
Ru2 0.0203(3) 0.0193(3) 0.0174(3) 0.00004(16) 0.00152(17) -0.00107(16)
Cl1 0.0277(8) 0.0335(8) 0.0313(8) -0.0041(6) 0.0062(6) 0.0023(6)
Cl2 0.0269(7) 0.0269(7) 0.0178(6) 0.0017(6) 0.0021(6) -0.0003(5)
O1 0.048(3) 0.034(3) 0.022(2) 0.021(3) -0.011(2) -0.0013(19)
O2 0.024(2) 0.024(2) 0.030(3) 0.0024(17) 0.0053(17) -0.0018(17)
N1 0.029(3) 0.022(3) 0.025(3) 0.003(2) 0.003(2) 0.000(2)
N2 0.022(3) 0.025(3) 0.020(3) 0.002(2) 0.0010(19) 0.0011(19)
N3 0.024(3) 0.026(3) 0.020(3) 0.001(2) 0.000(2) 0.0044(19)
N4 0.027(3) 0.025(3) 0.015(3) 0.000(2) -0.0023(19) -0.0015(19)
N5 0.026(3) 0.025(3) 0.013(2) -0.006(2) 0.0018(18) -0.0032(18)
N6 0.025(3) 0.025(3) 0.022(3) 0.002(2) 0.003(2) 0.003(2)
N7 0.020(3) 0.029(3) 0.023(3) 0.000(2) 0.0016(19) -0.000(2)
N8 0.018(3) 0.030(3) 0.023(3) -0.001(2) 0.0013(19) -0.002(2)
N9 0.022(3) 0.032(3) 0.015(2) 0.001(2) 0.0030(18) -0.000(2)
N10 0.029(3) 0.021(3) 0.017(3) -0.002(2) 0.003(2) -0.0013(18)
N11 0.024(3) 0.023(3) 0.018(3) 0.006(2) -0.0007(18) -0.0044(19)
N12 0.022(3) 0.023(3) 0.022(3) -0.005(2) 0.0041(19) -0.0019(19)
N13 0.027(3) 0.020(3) 0.022(3) 0.002(2) -0.001(2) -0.0030(19)
N14 0.026(3) 0.020(3) 0.025(3) -0.002(2) 0.003(2) 0.002(2)
N15 0.025(3) 0.023(3) 0.021(3) 0.001(2) 0.003(2) -0.0002(19)
N16 0.020(3) 0.029(3) 0.029(3) 0.002(2) -0.006(2) -0.003(2)
C1 0.026(3) 0.023(3) 0.024(3) -0.001(3) -0.003(3) 0.002(3)
C2 0.022(3) 0.026(3) 0.038(4) -0.002(3) 0.000(3) 0.004(3)
C3 0.023(3) 0.034(4) 0.026(3) -0.001(3) 0.003(3) 0.009(3)
C4 0.022(3) 0.028(3) 0.019(3) 0.003(3) -0.001(3) -0.004(3)
C5 0.026(3) 0.026(3) 0.024(3) 0.001(3) -0.004(3) -0.004(3)
C6 0.030(3) 0.020(3) 0.019(3) 0.000(3) -0.002(3) 0.000(3)
C7 0.029(4) 0.027(3) 0.023(3) -0.002(3) -0.001(3) 0.003(3)
C8 0.035(4) 0.022(3) 0.029(3) 0.002(3) -0.003(3) -0.004(3)
C9 0.025(3) 0.033(4) 0.025(3) -0.002(3) 0.002(3) -0.004(3)
C10 0.029(3) 0.020(3) 0.023(3) 0.001(3) 0.004(3) 0.005(3)
C11 0.023(3) 0.027(3) 0.020(3) -0.003(3) 0.003(3) -0.003(3)
C12 0.020(3) 0.028(3) 0.021(3) -0.001(3) -0.002(3) 0.007(3)
C13 0.027(3) 0.026(3) 0.022(3) 0.003(3) -0.001(3) 0.002(3)
C14 0.022(3) 0.028(3) 0.022(3) -0.004(3) 0.005(3) 0.000(3)
C15 0.022(3) 0.030(3) 0.019(3) 0.002(3) 0.001(3) 0.008(3)
C16 0.022(3) 0.029(3) 0.022(3) 0.002(3) 0.000(3) 0.001(3)
C17 0.038(4) 0.029(4) 0.020(3) 0.001(3) 0.000(3) -0.002(3)
C18 0.035(4) 0.038(4) 0.029(4) -0.005(3) -0.001(3) -0.001(3)
C19 0.033(4) 0.042(4) 0.020(3) 0.007(3) 0.001(3) -0.002(3)
C20 0.034(4) 0.028(3) 0.019(3) 0.001(3) -0.002(3) 0.000(3)
C21 0.028(3) 0.033(4) 0.017(3) 0.009(3) -0.004(3) 0.004(3)
C22 0.034(4) 0.037(4) 0.021(3) 0.013(3) -0.002(3) -0.001(3)
C23 0.038(4) 0.038(4) 0.013(3) 0.004(3) 0.001(3) -0.001(3)
C24 0.022(3) 0.029(3) 0.021(3) 0.004(3) -0.004(3) 0.003(3)
C25 0.024(3) 0.024(3) 0.039(4) -0.001(3) -0.004(3) 0.007(3)
C26 0.032(4) 0.015(3) 0.034(4) -0.001(3) -0.007(3) -0.001(3)
C27 0.023(3) 0.029(3) 0.021(3) 0.001(3) -0.002(3) 0.002(3)
C28 0.026(3) 0.036(4) 0.029(3) 0.009(3) 0.003(3) 0.010(3)
C29 0.026(3) 0.030(3) 0.026(3) 0.002(3) 0.007(3) 0.003(3)
C30 0.021(3) 0.027(3) 0.014(3) -0.000(3) -0.001(2) -0.001(2)
C31 0.017(3) 0.024(3) 0.021(3) 0.002(3) -0.000(2) 0.000(3)
C32 0.021(3) 0.030(3) 0.024(3) -0.000(3) 0.002(3) -0.002(3)
C33 0.026(3) 0.032(4) 0.024(3) 0.003(3) 0.007(3) -0.002(3)
C34 0.026(3) 0.022(3) 0.013(3) 0.001(3) -0.000(2) -0.001(2)
C35 0.023(3) 0.026(3) 0.017(3) -0.001(3) 0.002(2) 0.004(3)
C36 0.030(3) 0.024(3) 0.025(3) -0.003(3) 0.003(3) -0.003(3)
C37 0.037(4) 0.030(4) 0.024(3) -0.004(3) 0.004(3) -0.007(3)
C38 0.047(5) 0.023(3) 0.039(4) 0.006(3) -0.005(3) 0.007(3)
C39 0.048(4) 0.028(4) 0.029(4) -0.015(3) 0.010(3) -0.009(3)
C40 0.040(5) 0.045(5) 0.074(6) 0.010(4) -0.002(4) -0.007(5)
B1 0.024(4) 0.030(4) 0.019(3) 0.002(3) 0.003(3) 0.002(3)
B2 0.026(4) 0.028(4) 0.020(3) 0.003(3) 0.001(3) 0.003(3)

loop_
_atom_type_symbol
_atom_type_description
_atom_type_scat_dispersion_real
_atom_type_scat_dispersion_imag
_atom_type_scat_source
C C 0.0033 0.0016
;
International Tables for Crystallography
(1992, Vol. C, Tables 4.2.6.8 and 6.1.1.4)
;
H H 0.0000 0.0000
;
International Tables for Crystallography
(1992, Vol. C, Table 6.1.1.4)
;
B B 0.0013 0.0007
;
International Tables for Crystallography
(1992, Vol. C, Tables 4.2.6.8 and 6.1.1.4)
;
Cl Cl 0.1484 0.1585
;
International Tables for Crystallography
(1992, Vol. C, Tables 4.2.6.8 and 6.1.1.4)
;
N N 0.0061 0.0033
;
International Tables for Crystallography
(1992, Vol. C, Tables 4.2.6.8 and 6.1.1.4)
;
O O 0.0106 0.0060
;
International Tables for Crystallography
(1992, Vol. C, Tables 4.2.6.8 and 6.1.1.4)
;
Ru Ru -1.2594 0.8363
;
International Tables for Crystallography
(1992, Vol. C, Tables 4.2.6.8 and 6.1.1.4)
;

loop_
_geom_angle_atom_site_label_1
_geom_angle_atom_site_label_2
_geom_angle_atom_site_label_3
_geom_angle
_geom_angle_publ_flag
Cl1 Ru1 N1 94.59(16) yes
Cl1 Ru1 N2 174.72(14) yes
Cl1 Ru1 N4 88.06(14) yes
Cl1 Ru1 N6 91.39(15) yes
Cl1 Ru1 N8 89.40(14) yes
N1 Ru1 N2 90.6(2) yes
N1 Ru1 N4 176.9(2) yes
N1 Ru1 N6 97.4(2) yes
N1 Ru1 N8 82.3(2) yes
N2 Ru1 N4 86.75(19) yes
N2 Ru1 N6 87.16(19) yes
N2 Ru1 N8 92.07(19) yes
N4 Ru1 N6 84.15(19) yes
N4 Ru1 N8 96.16(19) yes
N6 Ru1 N8 179.15(19) yes
Cl2 Ru2 N9 92.27(14) yes
Cl2 Ru2 N10 175.83(14) yes
Cl2 Ru2 N12 89.24(13) yes
Cl2 Ru2 N14 91.20(14) yes
Cl2 Ru2 N16 90.51(15) yes
N9 Ru2 N10 91.52(19) yes
N9 Ru2 N12 177.01(19) yes
N9 Ru2 N14 96.8(2) yes
N9 Ru2 N16 82.5(2) yes
N10 Ru2 N12 87.05(18) yes
N10 Ru2 N14 86.63(19) yes
N10 Ru2 N16 91.7(2) yes
N12 Ru2 N14 85.73(19) yes
N12 Ru2 N16 94.92(19) yes
N14 Ru2 N16 178.2(2) yes
Ru1 N1 O1 129.0(4) yes
Ru1 N1 C10 115.3(4) yes
O1 N1 C10 115.6(5) yes
Ru1 N2 N3 119.2(4) yes
Ru1 N2 C1 133.2(4) yes
N3 N2 C1 107.5(5) yes
N2 N3 C3 108.7(5) yes
N2 N3 B1 120.1(5) yes
C3 N3 B1 131.1(5) yes
Ru1 N4 N5 118.5(4) yes
Ru1 N4 C4 135.1(4) yes
N5 N4 C4 106.3(5) yes
N4 N5 C6 109.5(5) yes
N4 N5 B1 118.7(5) yes
C6 N5 B1 131.7(5) yes
Ru1 N6 N7 118.9(4) yes
Ru1 N6 C7 133.8(5) yes
N7 N6 C7 107.2(5) yes
N6 N7 C9 108.4(5) yes
N6 N7 B1 120.1(5) yes
C9 N7 B1 131.4(5) yes
Ru1 N8 C11 111.0(4) yes
Ru1 N8 C20 129.1(4) yes
C11 N8 C20 119.7(5) yes
Ru2 N9 O2 129.5(4) yes
Ru2 N9 C30 114.5(4) yes
O2 N9 C30 115.9(5) yes
Ru2 N10 N11 119.3(4) yes
Ru2 N10 C21 132.7(4) yes
N11 N10 C21 107.8(5) yes
N10 N11 C23 108.5(5) yes
N10 N11 B2 119.5(5) yes
C23 N11 B2 132.0(5) yes
Ru2 N12 N13 118.7(4) yes
Ru2 N12 C24 134.4(4) yes
N13 N12 C24 106.8(5) yes
N12 N13 C26 109.0(5) yes
N12 N13 B2 118.8(5) yes
C26 N13 B2 131.9(5) yes
Ru2 N14 N15 119.1(4) yes
Ru2 N14 C27 134.2(4) yes
N15 N14 C27 106.5(5) yes
N14 N15 C29 110.1(5) yes
N14 N15 B2 119.6(5) yes
C29 N15 B2 130.3(5) yes
Ru2 N16 C31 109.9(4) yes
Ru2 N16 C40 127.9(5) yes
C31 N16 C40 120.2(6) yes
N2 C1 C2 110.1(6) yes
C1 C2 C3 104.9(6) yes
N3 C3 C2 108.8(6) yes
N4 C4 C5 111.1(6) yes
C4 C5 C6 104.9(5) yes
N5 C6 C5 108.1(5) yes
N6 C7 C8 110.2(6) yes
C7 C8 C9 104.1(6) yes
N7 C9 C8 109.9(6) yes
N1 C10 C11 115.9(5) yes
N1 C10 C15 122.8(5) yes
C11 C10 C15 121.3(6) yes
N8 C11 C10 114.9(5) yes
N8 C11 C12 125.7(5) yes
C10 C11 C12 119.4(5) yes
C11 C12 C13 118.5(6) yes
C12 C13 C14 123.4(6) yes
C13 C14 C15 117.1(6) yes
C13 C14 C16 119.9(6) yes
C15 C14 C16 123.1(5) yes
C10 C15 C14 120.3(6) yes
C14 C16 C17 111.8(5) yes
C14 C16 C18 110.4(5) yes
C14 C16 C19 108.7(5) yes
C17 C16 C18 107.3(5) yes
C17 C16 C19 109.0(5) yes
C18 C16 C19 109.6(6) yes
N10 C21 C22 109.9(6) yes
C21 C22 C23 104.4(6) yes
N11 C23 C22 109.4(6) yes
N12 C24 C25 110.9(6) yes
C24 C25 C26 104.2(6) yes
N13 C26 C25 109.1(6) yes
N14 C27 C28 110.4(6) yes
C27 C28 C29 105.7(6) yes
N15 C29 C28 107.4(6) yes
N9 C30 C31 114.8(5) yes
N9 C30 C35 122.7(5) yes
C31 C30 C35 122.5(6) yes
N16 C31 C30 115.9(5) yes
N16 C31 C32 125.8(5) yes
C30 C31 C32 118.3(6) yes
C31 C32 C33 120.0(6) yes
C32 C33 C34 121.3(6) yes
C33 C34 C35 118.5(6) yes
C33 C34 C36 118.8(5) yes
C35 C34 C36 122.7(6) yes
C30 C35 C34 119.5(6) yes
C34 C36 C37 110.8(5) yes
C34 C36 C38 109.2(5) yes
C34 C36 C39 109.6(5) yes
C37 C36 C38 109.2(6) yes
C37 C36 C39 108.5(5) yes
C38 C36 C39 109.4(6) yes
O41 C41 O42 134.8(15) yes
N3 B1 N5 107.5(5) yes
N3 B1 N7 109.5(5) yes
N5 B1 N7 107.5(5) yes
N11 B2 N13 108.3(5) yes
N11 B2 N15 108.2(5) yes
N13 B2 N15 107.7(5) yes
N2 C1 H1A 124.968 no
C2 C1 H1A 124.952 no
C1 C2 H2 127.553 no
C3 C2 H2 127.561 no
N3 C3 H3 125.601 no
C2 C3 H3 125.604 no
N4 C4 H4 124.438 no
C5 C4 H4 124.438 no
C4 C5 H5 127.555 no
C6 C5 H5 127.558 no
N5 C6 H6 125.931 no
C5 C6 H6 125.925 no
N6 C7 H7 124.877 no
C8 C7 H7 124.886 no
C7 C8 H8 127.928 no
C9 C8 H8 127.923 no
N7 C9 H9 125.032 no
C8 C9 H9 125.043 no
C11 C12 H12 120.752 no
C13 C12 H12 120.762 no
C12 C13 H13 118.292 no
C14 C13 H13 118.293 no
C10 C15 H15 119.830 no
C14 C15 H15 119.850 no
C16 C17 H17A 109.468 no
C16 C17 H17B 109.480 no
C16 C17 H17C 109.482 no
H17A C17 H17B 109.463 no
H17A C17 H17C 109.470 no
H17B C17 H17C 109.465 no
C16 C18 H18A 109.467 no
C16 C18 H18B 109.483 no
C16 C18 H18C 109.460 no
H18A C18 H18B 109.478 no
H18A C18 H18C 109.469 no
H18B C18 H18C 109.470 no
C16 C19 H19A 109.480 no
C16 C19 H19B 109.462 no
C16 C19 H19C 109.479 no
H19A C19 H19B 109.472 no
H19A C19 H19C 109.473 no
H19B C19 H19C 109.461 no
N8 C20 H20A 119.995 no
N8 C20 H20B 119.999 no
H20A C20 H20B 120.006 no
N10 C21 H21 125.043 no
C22 C21 H21 125.046 no
C21 C22 H22 127.812 no
C23 C22 H22 127.804 no
N11 C23 H23 125.276 no
C22 C23 H23 125.293 no
N12 C24 H24 124.569 no
C25 C24 H24 124.570 no
C24 C25 H25 127.905 no
C26 C25 H25 127.912 no
N13 C26 H26 125.472 no
C25 C26 H26 125.474 no
N14 C27 H27 124.820 no
C28 C27 H27 124.824 no
C27 C28 H28 127.176 no
C29 C28 H28 127.163 no
N15 C29 H29 126.308 no
C28 C29 H29 126.307 no
C31 C32 H32 120.018 no
C33 C32 H32 120.024 no
C32 C33 H33 119.368 no
C34 C33 H33 119.364 no
C30 C35 H35 120.229 no
C34 C35 H35 120.235 no
C36 C37 H37A 109.473 no
C36 C37 H37B 109.463 no
C36 C37 H37C 109.469 no
H37A C37 H37B 109.466 no
H37A C37 H37C 109.483 no
H37B C37 H37C 109.474 no
C36 C38 H38A 109.468 no
C36 C38 H38B 109.469 no
C36 C38 H38C 109.466 no
H38A C38 H38B 109.474 no
H38A C38 H38C 109.473 no
H38B C38 H38C 109.477 no
C36 C39 H39A 109.465 no
C36 C39 H39B 109.466 no
C36 C39 H39C 109.471 no
H39A C39 H39B 109.465 no
H39A C39 H39C 109.476 no
H39B C39 H39C 109.485 no
N16 C40 H40A 120.008 no
N16 C40 H40B 120.006 no
H40A C40 H40B 119.986 no
N3 B1 H1 110.733 no
N5 B1 H1 110.731 no
N7 B1 H1 110.725 no
N11 B2 H2A 110.810 no
N13 B2 H2A 110.825 no
N15 B2 H2A 110.816 no

loop_
_geom_bond_atom_site_label_1
_geom_bond_atom_site_label_2
_geom_bond_distance
_geom_bond_publ_flag
Ru1 Cl1 2.3726(17) yes
Ru1 N1 1.911(5) yes
Ru1 N2 2.072(5) yes
Ru1 N4 2.140(5) yes
Ru1 N6 2.073(5) yes
Ru1 N8 2.065(5) yes
Ru2 Cl2 2.3994(15) yes
Ru2 N9 1.904(5) yes
Ru2 N10 2.065(5) yes
Ru2 N12 2.112(5) yes
Ru2 N14 2.053(5) yes
Ru2 N16 2.070(5) yes
O1 N1 1.250(7) yes
O2 N9 1.236(7) yes
O41 C41 1.26(2) yes
O42 C41 1.78(2) yes
N1 C10 1.442(8) yes
N2 N3 1.374(7) yes
N2 C1 1.332(8) yes
N3 C3 1.343(8) yes
N3 B1 1.518(9) yes
N4 N5 1.370(7) yes
N4 C4 1.322(8) yes
N5 C6 1.349(7) yes
N5 B1 1.543(8) yes
N6 N7 1.373(7) yes
N6 C7 1.327(8) yes
N7 C9 1.342(8) yes
N7 B1 1.542(9) yes
N8 C11 1.432(8) yes
N8 C20 1.301(8) yes
N9 C30 1.459(8) yes
N10 N11 1.358(7) yes
N10 C21 1.320(8) yes
N11 C23 1.337(8) yes
N11 B2 1.541(9) yes
N12 N13 1.361(7) yes
N12 C24 1.328(8) yes
N13 C26 1.342(8) yes
N13 B2 1.537(9) yes
N14 N15 1.366(7) yes
N14 C27 1.333(8) yes
N15 C29 1.354(8) yes
N15 B2 1.542(8) yes
N16 C31 1.420(8) yes
N16 C40 1.280(10) yes
C1 C2 1.391(9) yes
C2 C3 1.391(9) yes
C4 C5 1.389(9) yes
C5 C6 1.376(9) yes
C7 C8 1.407(9) yes
C8 C9 1.370(9) yes
C10 C11 1.383(8) yes
C10 C15 1.390(8) yes
C11 C12 1.406(9) yes
C12 C13 1.372(8) yes
C13 C14 1.402(8) yes
C14 C15 1.400(9) yes
C14 C16 1.519(8) yes
C16 C17 1.544(9) yes
C16 C18 1.518(9) yes
C16 C19 1.539(9) yes
C21 C22 1.395(9) yes
C22 C23 1.370(10) yes
C24 C25 1.387(9) yes
C25 C26 1.380(10) yes
C27 C28 1.391(9) yes
C28 C29 1.382(9) yes
C30 C31 1.391(8) yes
C30 C35 1.381(8) yes
C31 C32 1.389(9) yes
C32 C33 1.383(9) yes
C33 C34 1.414(9) yes
C34 C35 1.385(8) yes
C34 C36 1.541(8) yes
C36 C37 1.526(9) yes
C36 C38 1.527(9) yes
C36 C39 1.537(9) yes
C1 H1A 0.950 no
C2 H2 0.950 no
C3 H3 0.950 no
C4 H4 0.950 no
C5 H5 0.950 no
C6 H6 0.950 no
C7 H7 0.950 no
C8 H8 0.950 no
C9 H9 0.950 no
C12 H12 0.950 no
C13 H13 0.950 no
C15 H15 0.950 no
C17 H17A 0.980 no
C17 H17B 0.980 no
C17 H17C 0.980 no
C18 H18A 0.980 no
C18 H18B 0.980 no
C18 H18C 0.980 no
C19 H19A 0.980 no
C19 H19B 0.980 no
C19 H19C 0.980 no
C20 H20A 0.950 no
C20 H20B 0.950 no
C21 H21 0.950 no
C22 H22 0.950 no
C23 H23 0.950 no
C24 H24 0.950 no
C25 H25 0.950 no
C26 H26 0.950 no
C27 H27 0.950 no
C28 H28 0.950 no
C29 H29 0.950 no
C32 H32 0.950 no
C33 H33 0.950 no
C35 H35 0.950 no
C37 H37A 0.980 no
C37 H37B 0.980 no
C37 H37C 0.980 no
C38 H38A 0.980 no
C38 H38B 0.980 no
C38 H38C 0.980 no
C39 H39A 0.980 no
C39 H39B 0.980 no
C39 H39C 0.980 no
C40 H40A 0.950 no
C40 H40B 0.950 no
B1 H1 1.000 no
B2 H2A 1.000 no

loop_
_geom_contact_atom_site_label_1
_geom_contact_atom_site_label_2
_geom_contact_distance
_geom_contact_publ_flag
_geom_contact_site_symmetry_2
Ru1 B1 3.187(7) no .
Ru2 B2 3.163(7) no .
Cl1 C4 3.490(6) no .
Cl1 C7 3.551(7) no .
Cl2 C24 3.513(6) no .
Cl2 C27 3.545(6) no .
Cl2 C30 3.586(6) no .
Cl2 C31 3.590(6) no .
O1 N2 3.541(7) no .
O1 N6 3.157(7) no .
O1 C7 3.306(8) no .
O1 C11 3.509(8) no .
O1 C15 2.734(8) no .
O2 N10 3.390(7) no .
O2 N14 3.150(7) no .
O2 C27 3.349(8) no .
O2 C31 3.497(7) no .
O2 C35 2.759(7) no .
N1 C1 3.290(8) no .
N1 C7 3.558(8) no .
N2 N5 2.985(7) no .
N2 N7 3.014(7) no .
N2 C10 3.484(8) no .
N2 C11 3.531(8) no .
N3 N4 3.021(7) no .
N3 N6 2.994(7) no .
N4 N7 2.929(7) no .
N4 C20 3.328(8) no .
N5 N6 3.035(7) no .
N5 C3 3.574(8) no .
N5 C9 3.589(8) no .
N8 C1 3.399(8) no .
N9 C21 3.254(7) no .
N9 C27 3.518(8) no .
N10 N13 2.988(7) no .
N10 N15 3.001(7) no .
N10 C40 3.408(10) no .
N11 N12 3.021(7) no .
N11 N14 2.967(7) no .
N12 N15 2.938(7) no .
N12 C40 3.309(10) no .
N13 N14 3.028(7) no .
N16 C21 3.413(8) no .
N16 C24 3.594(8) no .
C1 C10 3.497(9) no .
C1 C11 3.527(9) no .
C4 C20 3.393(9) no .
C10 C13 2.740(9) no .
C10 C20 3.565(9) no .
C11 C14 2.816(8) no .
C12 C15 2.796(8) no .
C12 C20 2.904(8) no .
C13 C18 3.027(9) no .
C13 C19 3.058(9) no .
C15 C17 2.869(8) no .
C15 C19 3.570(9) no .
C24 C40 3.530(11) no .
C30 C33 2.739(9) no .
C30 C40 3.521(10) no .
C31 C34 2.810(8) no .
C32 C35 2.791(9) no .
C32 C40 2.914(11) no .
C33 C38 3.094(9) no .
C33 C39 3.004(9) no .
C35 C37 2.849(9) no .
C35 C38 3.542(9) no .
Cl1 C41 3.256(19) no 4_554
Cl2 N16 3.526(6) no 3_556
Cl2 C40 3.304(9) no 3_556
O1 O41 3.471(12) no 4_554
O1 O42 3.474(12) no 4_554
O1 C37 3.488(9) no .
O1 C41 3.29(2) no 4_554
O2 C1 3.274(7) no .
O2 C10 3.466(8) no .
O2 C14 3.370(8) no .
O2 C15 3.071(7) no .
O41 O1 3.471(12) no 4_455
O41 O3 2.843(16) no .
O41 N11 3.514(12) no 3_556
O41 N13 3.543(12) no 3_556
O41 C23 3.594(13) no 3_556
O3 O41 2.843(16) no .
O3 O42 2.992(15) no .
O3 C41 2.52(3) no .
O42 O1 3.474(12) no 4_455
O42 O3 2.992(15) no .
O42 N1 3.467(12) no 4_455
O42 C10 3.427(12) no 4_455
O42 C15 3.496(12) no 4_455
N1 O42 3.467(12) no 4_554
N1 C41 3.57(2) no 4_554
N11 O41 3.514(12) no 3_556
N11 C18 3.563(9) no .
N12 C20 3.404(8) no 3_656
N13 O41 3.543(12) no 3_556
N13 C20 3.480(8) no 3_656
N14 C18 3.568(9) no .
N14 C20 3.314(8) no 3_656
N15 C18 3.434(9) no .
N15 C20 3.255(8) no 3_656
N16 Cl2 3.526(6) no 3_556
C1 O2 3.274(7) no .
C1 C28 3.448(9) no 3_656
C1 C35 3.459(8) no .
C2 C35 3.419(9) no .
C4 C17 3.509(9) no 4_555
C4 C26 3.460(9) no 3_656
C5 C35 3.448(8) no 4_555
C6 C21 3.563(9) no 4_555
C6 C30 3.464(8) no 4_555
C6 C35 3.431(8) no 4_555
C7 C23 3.582(9) no 2_555
C10 O2 3.466(8) no .
C10 O42 3.427(12) no 4_554
C13 C27 3.582(9) no .
C13 C28 3.596(9) no .
C14 O2 3.370(8) no .
C15 O2 3.071(7) no .
C15 O42 3.496(12) no 4_554
C17 C4 3.509(9) no 4_454
C17 C39 3.539(9) no 4_554
C18 N11 3.563(9) no .
C18 N14 3.568(9) no .
C18 N15 3.434(9) no .
C18 C29 3.510(9) no .
C20 N12 3.404(8) no 3_656
C20 N13 3.480(8) no 3_656
C20 N14 3.314(8) no 3_656
C20 N15 3.255(8) no 3_656
C20 C24 3.593(9) no 3_656
C20 C27 3.414(9) no 3_656
C20 C28 3.450(9) no 3_656
C20 C29 3.351(9) no 3_656
C21 C6 3.563(9) no 4_454
C23 O41 3.594(13) no 3_556
C23 C7 3.582(9) no 2_545
C24 C20 3.593(9) no 3_656
C26 C4 3.460(9) no 3_656
C27 C13 3.582(9) no .
C27 C20 3.414(9) no 3_656
C28 C1 3.448(9) no 3_656
C28 C13 3.596(9) no .
C28 C20 3.450(9) no 3_656
C29 C18 3.510(9) no .
C29 C20 3.351(9) no 3_656
C30 C6 3.464(8) no 4_454
C35 C1 3.459(8) no .
C35 C2 3.419(9) no .
C35 C5 3.448(8) no 4_454
C35 C6 3.431(8) no 4_454
C37 O1 3.488(9) no .
C39 C17 3.539(9) no 4_455
C40 Cl2 3.304(9) no 3_556
C41 Cl1 3.256(19) no 4_455
C41 O1 3.29(2) no 4_455
C41 O3 2.52(3) no .
C41 N1 3.57(2) no 4_455
Ru1 H1A 3.3761 no .
Ru1 H4 3.4554 no .
Ru1 H7 3.3828 no .
Ru1 H20B 3.1775 no .
Ru2 H21 3.3490 no .
Ru2 H24 3.4239 no .
Ru2 H27 3.3788 no .
Ru2 H40B 3.1545 no .
Cl1 H4 3.2038 no .
Cl1 H7 3.3564 no .
Cl2 H24 3.2497 no .
Cl2 H27 3.3456 no .
O1 H7 3.0109 no .
O1 H15 2.4621 no .
O2 H21 3.4592 no .
O2 H27 3.1019 no .
O2 H35 2.5075 no .
N1 H1A 3.1101 no .
N1 H7 3.4186 no .
N1 H15 2.6725 no .
N2 H1 3.3270 no .
N2 H2 3.1479 no .
N2 H3 3.1240 no .
N3 H1A 3.0994 no .
N3 H2 3.1422 no .
N4 H1 3.3294 no .
N4 H5 3.1498 no .
N4 H6 3.1365 no .
N4 H20B 2.8184 no .
N5 H4 3.0718 no .
N5 H5 3.1284 no .
N6 H1 3.3441 no .
N6 H8 3.1592 no .
N6 H9 3.1173 no .
N7 H7 3.0912 no .
N7 H8 3.1398 no .
N8 H1A 3.1935 no .
N8 H4 3.5421 no .
N8 H12 2.7489 no .
N9 H21 3.0533 no .
N9 H27 3.3713 no .
N9 H35 2.6791 no .
N10 H2A 3.3254 no .
N10 H22 3.1394 no .
N10 H23 3.1016 no .
N10 H40B 3.3741 no .
N11 H21 3.0798 no .
N11 H22 3.1291 no .
N12 H2A 3.3187 no .
N12 H25 3.1520 no .
N12 H26 3.1151 no .
N12 H40B 2.8164 no .
N13 H24 3.0759 no .
N13 H25 3.1367 no .
N14 H2A 3.3341 no .
N14 H28 3.1500 no .
N14 H29 3.1440 no .
N15 H27 3.0806 no .
N15 H28 3.1258 no .
N16 H21 3.2206 no .
N16 H24 3.4506 no .
N16 H32 2.7144 no .
C1 H3 3.1269 no .
C3 H1 2.7564 no .
C3 H1A 3.1247 no .
C4 H6 3.1154 no .
C4 H20B 2.6030 no .
C6 H1 2.7955 no .
C6 H4 3.1087 no .
C7 H9 3.1136 no .
C9 H1 2.7854 no .
C9 H7 3.1090 no .
C10 H1A 2.9427 no .
C10 H12 3.2704 no .
C11 H1A 2.9631 no .
C11 H13 3.2420 no .
C11 H15 3.2691 no .
C11 H20A 2.5215 no .
C11 H20B 3.2327 no .
C12 H20A 2.5639 no .
C13 H15 3.2555 no .
C13 H18A 2.7713 no .
C13 H18C 3.2173 no .
C13 H19A 2.7794 no .
C13 H19B 3.2958 no .
C14 H12 3.2956 no .
C14 H17A 2.7332 no .
C14 H17B 2.7313 no .
C14 H17C 3.3724 no .
C14 H18A 2.7181 no .
C14 H18B 3.3379 no .
C14 H18C 2.6512 no .
C14 H19A 2.6889 no .
C14 H19B 2.6495 no .
C14 H19C 3.3330 no .
C15 H13 3.2459 no .
C15 H17A 2.7519 no .
C15 H17B 2.7913 no .
C15 H18C 3.5334 no .
C15 H19B 3.4492 no .
C16 H13 2.6523 no .
C16 H15 2.7385 no .
C17 H15 2.4954 no .
C17 H18A 3.3221 no .
C17 H18B 2.5900 no .
C17 H18C 2.6920 no .
C17 H19A 3.3587 no .
C17 H19B 2.7280 no .
C17 H19C 2.6567 no .
C18 H13 2.8343 no .
C18 H17A 3.3198 no .
C18 H17B 2.6565 no .
C18 H17C 2.6362 no .
C18 H19A 2.6731 no .
C18 H19B 3.3440 no .
C18 H19C 2.7008 no .
C19 H13 2.9036 no .
C19 H17A 2.6934 no .
C19 H17B 3.3591 no .
C19 H17C 2.6927 no .
C19 H18A 2.6462 no .
C19 H18B 2.7189 no .
C19 H18C 3.3466 no .
C20 H4 3.0959 no .
C20 H12 2.6830 no .
C21 H23 3.1070 no .
C23 H2A 2.7918 no .
C23 H21 3.1035 no .
C24 H26 3.1057 no .
C24 H40B 2.8911 no .
C26 H2A 2.7907 no .
C26 H24 3.1020 no .
C27 H29 3.1324 no .
C29 H2A 2.7755 no .
C29 H27 3.1265 no .
C30 H21 3.3128 no .
C30 H32 3.2496 no .
C31 H21 3.4098 no .
C31 H33 3.2537 no .
C31 H35 3.2812 no .
C31 H40A 2.5022 no .
C31 H40B 3.2097 no .
C32 H40A 2.6103 no .
C33 H35 3.2700 no .
C33 H38A 3.3387 no .
C33 H38C 2.8194 no .
C33 H39A 2.7232 no .
C33 H39C 3.1993 no .
C34 H32 3.2928 no .
C34 H37A 3.3691 no .
C34 H37B 2.7322 no .
C34 H37C 2.6946 no .
C34 H38A 2.6580 no .
C34 H38B 3.3506 no .
C34 H38C 2.7078 no .
C34 H39A 2.7228 no .
C34 H39B 3.3635 no .
C34 H39C 2.6787 no .
C35 H33 3.2605 no .
C35 H37B 2.7361 no .
C35 H37C 2.7563 no .
C35 H38A 3.4026 no .
C35 H39C 3.5903 no .
C36 H33 2.6742 no .
C36 H35 2.7381 no .
C37 H35 2.4786 no .
C37 H38A 2.7095 no .
C37 H38B 2.6400 no .
C37 H38C 3.3371 no .
C37 H39A 3.3360 no .
C37 H39B 2.6385 no .
C37 H39C 2.7009 no .
C38 H33 2.9779 no .
C38 H37A 2.6907 no .
C38 H37B 2.6571 no .
C38 H37C 3.3384 no .
C38 H39A 2.6637 no .
C38 H39B 2.7119 no .
C38 H39C 3.3483 no .
C39 H33 2.7840 no .
C39 H37A 2.6439 no .
C39 H37B 3.3386 no .
C39 H37C 2.6896 no .
C39 H38A 3.3502 no .
C39 H38B 2.7102 no .
C39 H38C 2.6608 no .
C40 H21 3.5643 no .
C40 H24 3.3736 no .
C40 H32 2.7196 no .
B1 H3 2.9178 no .
B1 H6 2.9599 no .
B1 H9 2.9318 no .
B2 H23 2.9400 no .
B2 H26 2.9466 no .
B2 H29 2.9427 no .
H1 H3 2.7276 no .
H1 H6 2.7813 no .
H1 H9 2.7493 no .
H1A H2 2.5147 no .
H2 H3 2.5232 no .
H2A H23 2.7637 no .
H2A H26 2.7701 no .
H2A H29 2.7513 no .
H4 H5 2.5054 no .
H4 H20B 2.2821 no .
H5 H6 2.5129 no .
H7 H8 2.5347 no .
H8 H9 2.4995 no .
H12 H13 2.3084 no .
H12 H20A 2.0737 no .
H12 H20B 3.5884 no .
H13 H18A 2.2995 no .
H13 H18C 3.1944 no .
H13 H19A 2.3664 no .
H13 H19B 3.3301 no .
H15 H17A 2.2236 no .
H15 H17B 2.3115 no .
H15 H17C 3.4611 no .
H17A H18B 3.4952 no .
H17A H18C 3.5828 no .
H17A H19B 2.5459 no .
H17A H19C 2.9207 no .
H17B H18A 3.5758 no .
H17B H18B 2.8613 no .
H17B H18C 2.5122 no .
H17B H19C 3.5601 no .
H17C H18A 3.5126 no .
H17C H18B 2.3813 no .
H17C H18C 2.9808 no .
H17C H19A 3.5695 no .
H17C H19B 3.0250 no .
H17C H19C 2.4688 no .
H18A H19A 2.4475 no .
H18A H19B 3.5413 no .
H18A H19C 2.9353 no .
H18B H19A 3.0016 no .
H18B H19C 2.5553 no .
H18C H19A 3.5528 no .
H21 H22 2.5230 no .
H22 H23 2.5013 no .
H24 H25 2.5102 no .
H24 H40B 2.8592 no .
H25 H26 2.5150 no .
H27 H28 2.5075 no .
H28 H29 2.5185 no .
H32 H33 2.3238 no .
H32 H40A 2.1930 no .
H33 H38A 3.4169 no .
H33 H38C 2.4539 no .
H33 H39A 2.2210 no .
H33 H39C 3.1368 no .
H35 H37A 3.4422 no .
H35 H37B 2.2049 no .
H35 H37C 2.2861 no .
H35 H38A 3.5451 no .
H37A H38A 3.0327 no .
H37A H38B 2.4702 no .
H37A H38C 3.5626 no .
H37A H39A 3.5294 no .
H37A H39B 2.4198 no .
H37A H39C 2.9615 no .
H37B H38A 2.5088 no .
H37B H38B 2.8800 no .
H37B H38C 3.5707 no .
H37B H39B 3.5321 no .
H37C H38A 3.5870 no .
H37C H38B 3.5508 no .
H37C H39A 3.5939 no .
H37C H39B 2.9365 no .
H37C H39C 2.5357 no .
H38A H39A 3.5522 no .
H38B H39A 2.9702 no .
H38B H39B 2.5542 no .
H38C H39A 2.4494 no .
H38C H39B 2.9687 no .
H38C H39C 3.5484 no .
Cl1 H33 2.9760 no 1_655
Cl1 H39A 2.9278 no 1_655
Cl2 H2 2.8310 no .
Cl2 H12 2.7860 no 3_656
Cl2 H20A 2.8615 no 3_656
Cl2 H24 3.0333 no 3_556
Cl2 H40A 3.4647 no 3_556
Cl2 H40B 3.4249 no 3_556
O1 H2A 3.5896 no 2_555
O1 H5 3.5702 no 4_454
O1 H26 3.1057 no 2_555
O1 H35 3.2835 no .
O1 H37B 2.8079 no .
O1 H37C 3.3718 no .
O2 H1A 2.5534 no .
O2 H5 3.0138 no 4_454
O2 H15 3.1489 no .
O2 H17B 3.1969 no .
O2 H18C 2.9760 no .
O41 H7 2.9465 no 4_455
O41 H40B 3.1063 no 3_556
O3 H3 3.4166 no .
O3 H13 3.0438 no 3_656
O3 H18A 3.1022 no 3_656
O3 H19A 3.0971 no 3_656
O3 H28 3.4555 no 3_656
O3 H29 3.5023 no 3_656
O3 H38C 3.4210 no 4_555
O3 H40B 3.1718 no 3_556
O42 H3 2.8228 no .
O42 H15 3.4542 no 4_455
O42 H38C 3.5796 no 4_555
N2 H28 3.3906 no 3_656
N2 H35 3.4654 no .
N2 H37C 3.0625 no .
N3 H37C 2.9819 no .
N4 H21 3.4148 no 4_555
N4 H29 3.4246 no 3_656
N5 H21 2.9480 no 4_555
N5 H29 3.2863 no 3_656
N6 H22 3.2330 no 4_555
N6 H37A 3.4360 no .
N6 H37C 3.0952 no .
N7 H22 3.3839 no 4_555
N7 H37A 3.4413 no .
N7 H37C 3.0661 no .
N8 H32 3.3904 no 1_655
N9 H1A 3.1000 no .
N9 H2 3.4778 no .
N9 H5 3.4717 no 4_454
N9 H18C 3.5401 no .
N10 H18C 2.9561 no .
N11 H18B 3.3571 no .
N11 H18C 2.9540 no .
N12 H20A 3.0112 no 3_656
N12 H20B 3.0731 no 3_656
N13 H4 3.4504 no 3_656
N13 H20A 3.4509 no 3_656
N13 H20B 2.8177 no 3_656
N14 H18A 3.4673 no .
N14 H18C 2.8057 no .
N14 H20A 2.9926 no 3_656
N14 H20B 3.2754 no 3_656
N15 H18A 3.1727 no .
N15 H18C 2.9065 no .
N15 H20A 3.3020 no 3_656
N15 H20B 2.8633 no 3_656
C1 H28 2.7884 no 3_656
C1 H35 2.9409 no .
C1 H37C 3.3808 no .
C2 H24 3.4099 no 3_556
C2 H25 3.3699 no 3_556
C2 H28 2.8954 no 3_656
C2 H35 3.2477 no .
C2 H37C 3.5404 no .
C3 H25 2.9957 no 3_556
C3 H28 3.5451 no 3_656
C3 H37C 3.2979 no .
C4 H17A 3.5487 no 4_555
C4 H17B 2.8804 no 4_555
C4 H17C 3.5768 no 4_555
C4 H21 3.3469 no 4_555
C4 H26 3.0907 no 3_656
C4 H29 3.5103 no 3_656
C5 H2A 3.2450 no 3_656
C5 H17B 2.9545 no 4_555
C5 H21 2.9108 no 4_555
C5 H26 3.2236 no 3_656
C5 H29 3.4249 no 3_656
C5 H35 3.4071 no 4_555
C5 H38A 3.5198 no 4_555
C6 H21 2.6326 no 4_555
C6 H29 3.2631 no 3_656
C6 H38A 3.2575 no 4_555
C7 H8 3.1120 no 3_666
C7 H22 3.0955 no 4_555
C7 H23 3.0036 no 2_555
C7 H37A 3.1755 no .
C7 H37C 3.4598 no .
C8 H7 3.4052 no 3_666
C8 H8 3.2823 no 3_666
C8 H22 3.3997 no 2_555
C8 H22 3.1647 no 4_555
C8 H23 3.0648 no 2_555
C8 H37A 3.0509 no .
C9 H19A 3.4745 no 4_455
C9 H19B 3.3040 no 4_455
C9 H19C 3.5292 no 4_455
C9 H22 3.3289 no 4_555
C9 H37A 3.2203 no .
C9 H37C 3.4542 no .
C11 H32 3.1564 no 1_655
C12 H27 3.4102 no .
C12 H32 2.8575 no 1_655
C12 H40A 3.0894 no 1_655
C13 H27 3.4450 no .
C13 H28 3.4913 no .
C13 H32 3.5860 no 1_655
C13 H40A 3.0871 no 1_655
C15 H26 3.3109 no 2_555
C17 H4 2.9690 no 4_454
C17 H26 3.2429 no 2_555
C17 H39A 3.3906 no 4_554
C17 H39B 3.3911 no 4_554
C17 H39C 3.2492 no 4_554
C18 H38B 3.5375 no 2_545
C19 H9 2.8615 no 4_554
C19 H39B 3.1623 no 4_554
C19 H39C 3.4289 no 4_554
C20 H32 3.1279 no 1_655
C21 H17B 3.5387 no .
C21 H18C 3.2606 no .
C22 H7 3.5055 no 2_545
C22 H8 3.2400 no 2_545
C22 H18B 3.4521 no .
C22 H18C 3.4965 no .
C23 H7 3.1403 no 2_545
C23 H8 3.3746 no 2_545
C23 H18B 3.1109 no .
C23 H18C 3.2853 no .
C23 H37A 3.3230 no 2_545
C23 H37B 3.5759 no 2_545
C24 H2 3.2140 no 3_556
C24 H20A 3.2069 no 3_656
C24 H20B 3.3218 no 3_656
C25 H2 3.4748 no 3_556
C25 H3 3.0179 no 3_556
C25 H4 3.4182 no 3_656
C25 H17A 3.2032 no 2_545
C25 H20B 3.2849 no 3_656
C25 H39C 3.3259 no 3_556
C26 H4 2.8101 no 3_656
C26 H5 3.5794 no 3_656
C26 H15 3.2816 no 2_545
C26 H17A 3.1021 no 2_545
C26 H20B 2.9731 no 3_656
C27 H12 3.5438 no 3_656
C27 H13 3.5136 no .
C27 H18A 3.3653 no .
C27 H18C 3.1301 no .
C27 H20A 3.1569 no 3_656
C28 H1A 3.4982 no 3_656
C28 H13 3.1708 no .
C28 H18A 3.0240 no .
C28 H18C 3.4426 no .
C28 H20A 3.5712 no 3_656
C28 H20B 3.5200 no 3_656
C29 H18A 2.8876 no .
C29 H18C 3.3002 no .
C29 H20B 3.0399 no 3_656
C29 H38A 3.3514 no 2_545
C30 H1A 3.5972 no .
C30 H2 3.3298 no .
C30 H5 3.2983 no 4_454
C30 H6 2.9006 no 4_454
C31 H6 3.0174 no 4_454
C31 H24 3.2964 no 3_556
C32 H6 3.0536 no 4_454
C32 H20A 3.3217 no 1_455
C32 H24 3.3488 no 3_556
C33 H6 2.9923 no 4_454
C34 H6 2.9045 no 4_454
C35 H1A 3.4756 no .
C35 H2 3.4151 no .
C35 H5 2.9282 no 4_454
C35 H6 2.8688 no 4_454
C37 H2A 3.5998 no 2_555
C37 H23 3.0169 no 2_555
C38 H6 3.5847 no 4_454
C38 H29 3.4800 no 2_555
C39 H17A 3.2668 no 4_455
C39 H17C 2.9517 no 4_455
C39 H19B 3.5563 no 4_455
C39 H19C 3.1224 no 4_455
C39 H25 3.2970 no 3_556
C40 H12 3.4633 no 1_455
C40 H13 3.5317 no 1_455
C41 H7 3.2339 no 4_455
B1 H19B 3.5695 no 4_455
B1 H37C 3.5553 no .
B2 H18C 3.5050 no .
B2 H20B 3.3078 no 3_656
H1 H19B 2.8371 no 4_455
H1A O2 2.5534 no .
H1A N9 3.1000 no .
H1A C28 3.4982 no 3_656
H1A C30 3.5972 no .
H1A C35 3.4756 no .
H1A H27 2.9722 no .
H1A H28 2.8733 no 3_656
H1A H35 2.9302 no .
H2 Cl2 2.8310 no .
H2 N9 3.4778 no .
H2 C24 3.2140 no 3_556
H2 C25 3.4748 no 3_556
H2 C30 3.3298 no .
H2 C35 3.4151 no .
H2 H24 2.6225 no 3_556
H2 H25 3.2135 no 3_556
H2 H28 3.0740 no 3_656
H2 H35 3.4761 no .
H2A O1 3.5896 no 2_545
H2A C5 3.2450 no 3_656
H2A C37 3.5998 no 2_545
H2A H5 3.0091 no 3_656
H2A H20B 3.5846 no 3_656
H2A H37B 2.7685 no 2_545
H2A H38A 2.9048 no 2_545
H3 O3 3.4166 no .
H3 O42 2.8228 no .
H3 C25 3.0179 no 3_556
H3 H25 2.4326 no 3_556
H3 H39C 3.4269 no .
H4 N13 3.4504 no 3_656
H4 C17 2.9690 no 4_555
H4 C25 3.4182 no 3_656
H4 C26 2.8101 no 3_656
H4 H17A 2.8357 no 4_555
H4 H17B 2.5664 no 4_555
H4 H17C 3.0139 no 4_555
H4 H26 2.5172 no 3_656
H5 O1 3.5702 no 4_555
H5 O2 3.0138 no 4_555
H5 N9 3.4717 no 4_555
H5 C26 3.5794 no 3_656
H5 C30 3.2983 no 4_555
H5 C35 2.9282 no 4_555
H5 H2A 3.0091 no 3_656
H5 H15 2.9976 no 4_555
H5 H17B 2.7564 no 4_555
H5 H21 3.2973 no 4_555
H5 H26 2.8388 no 3_656
H5 H35 2.6755 no 4_555
H5 H37B 3.1724 no 4_555
H5 H38A 3.4807 no 4_555
H6 C30 2.9006 no 4_555
H6 C31 3.0174 no 4_555
H6 C32 3.0536 no 4_555
H6 C33 2.9923 no 4_555
H6 C34 2.9045 no 4_555
H6 C35 2.8688 no 4_555
H6 C38 3.5847 no 4_555
H6 H21 2.8421 no 4_555
H6 H33 3.5580 no 4_555
H6 H35 3.3877 no 4_555
H6 H38A 2.9547 no 4_555
H7 O41 2.9465 no 4_554
H7 C8 3.4052 no 3_666
H7 C22 3.5055 no 2_555
H7 C23 3.1403 no 2_555
H7 C41 3.2339 no 4_554
H7 H8 2.7919 no 3_666
H7 H22 3.4875 no 2_555
H7 H22 3.4575 no 4_555
H7 H23 2.7637 no 2_555
H7 H37A 3.5548 no .
H8 C7 3.1120 no 3_666
H8 C8 3.2823 no 3_666
H8 C22 3.2400 no 2_555
H8 C23 3.3746 no 2_555
H8 H7 2.7919 no 3_666
H8 H8 3.1446 no 3_666
H8 H22 2.6617 no 2_555
H8 H22 3.5639 no 4_555
H8 H23 2.9189 no 2_555
H8 H37A 3.3663 no .
H9 C19 2.8615 no 4_455
H9 H19A 2.5709 no 4_455
H9 H19B 2.6567 no 4_455
H9 H19C 2.8755 no 4_455
H12 Cl2 2.7860 no 3_656
H12 C27 3.5438 no 3_656
H12 C40 3.4633 no 1_655
H12 H27 3.5258 no .
H12 H27 3.3038 no 3_656
H12 H28 3.4478 no .
H12 H32 2.6987 no 1_655
H12 H40A 2.8516 no 1_655
H13 O3 3.0438 no 3_656
H13 C27 3.5136 no .
H13 C28 3.1708 no .
H13 C40 3.5317 no 1_655
H13 H27 3.5833 no .
H13 H28 2.9726 no .
H13 H40A 2.8166 no 1_655
H13 H40B 3.5950 no 1_655
H15 O2 3.1489 no .
H15 O42 3.4542 no 4_554
H15 C26 3.2816 no 2_555
H15 H5 2.9976 no 4_454
H15 H26 2.3952 no 2_555
H17A C4 3.5487 no 4_454
H17A C25 3.2032 no 2_555
H17A C26 3.1021 no 2_555
H17A C39 3.2668 no 4_554
H17A H4 2.8357 no 4_454
H17A H25 2.7809 no 2_555
H17A H26 2.5319 no 2_555
H17A H39A 3.2023 no 4_554
H17A H39B 3.3397 no 4_554
H17A H39C 2.7425 no 4_554
H17B O2 3.1969 no .
H17B C4 2.8804 no 4_454
H17B C5 2.9545 no 4_454
H17B C21 3.5387 no .
H17B H4 2.5664 no 4_454
H17B H5 2.7564 no 4_454
H17B H21 3.4719 no .
H17B H26 3.0905 no 2_555
H17C C4 3.5768 no 4_454
H17C C39 2.9517 no 4_554
H17C H4 3.0139 no 4_454
H17C H39A 2.6979 no 4_554
H17C H39B 2.7306 no 4_554
H17C H39C 2.9262 no 4_554
H18A O3 3.1022 no 3_656
H18A N14 3.4673 no .
H18A N15 3.1727 no .
H18A C27 3.3653 no .
H18A C28 3.0240 no .
H18A C29 2.8876 no .
H18A H28 3.3842 no .
H18A H29 3.1532 no .
H18A H38B 3.2809 no 2_545
H18B N11 3.3571 no .
H18B C22 3.4521 no .
H18B C23 3.1109 no .
H18B H23 3.2377 no .
H18B H38B 2.8984 no 2_545
H18C O2 2.9760 no .
H18C N9 3.5401 no .
H18C N10 2.9561 no .
H18C N11 2.9540 no .
H18C N14 2.8057 no .
H18C N15 2.9065 no .
H18C C21 3.2606 no .
H18C C22 3.4965 no .
H18C C23 3.2853 no .
H18C C27 3.1301 no .
H18C C28 3.4426 no .
H18C C29 3.3002 no .
H18C B2 3.5050 no .
H18C H27 3.5972 no .
H19A O3 3.0971 no 3_656
H19A C9 3.4745 no 4_554
H19A H9 2.5709 no 4_554
H19A H40A 3.5068 no 1_655
H19B C9 3.3040 no 4_554
H19B C39 3.5563 no 4_554
H19B B1 3.5695 no 4_554
H19B H1 2.8371 no 4_554
H19B H9 2.6567 no 4_554
H19B H39B 3.1795 no 4_554
H19B H39C 3.0235 no 4_554
H19C C9 3.5292 no 4_554
H19C C39 3.1224 no 4_554
H19C H9 2.8755 no 4_554
H19C H39A 3.5923 no 4_554
H19C H39B 2.3853 no 4_554
H19C H39C 3.0499 no 4_554
H20A Cl2 2.8615 no 3_656
H20A N12 3.0112 no 3_656
H20A N13 3.4509 no 3_656
H20A N14 2.9926 no 3_656
H20A N15 3.3020 no 3_656
H20A C24 3.2069 no 3_656
H20A C27 3.1569 no 3_656
H20A C28 3.5712 no 3_656
H20A C32 3.3217 no 1_655
H20A H24 3.4518 no 3_656
H20A H27 3.4782 no 3_656
H20A H32 2.6606 no 1_655
H20B N12 3.0731 no 3_656
H20B N13 2.8177 no 3_656
H20B N14 3.2754 no 3_656
H20B N15 2.8633 no 3_656
H20B C24 3.3218 no 3_656
H20B C25 3.2849 no 3_656
H20B C26 2.9731 no 3_656
H20B C28 3.5200 no 3_656
H20B C29 3.0399 no 3_656
H20B B2 3.3078 no 3_656
H20B H2A 3.5846 no 3_656
H20B H26 3.3705 no 3_656
H20B H29 3.3359 no 3_656
H21 N4 3.4148 no 4_454
H21 N5 2.9480 no 4_454
H21 C4 3.3469 no 4_454
H21 C5 2.9108 no 4_454
H21 C6 2.6326 no 4_454
H21 H5 3.2973 no 4_454
H21 H6 2.8421 no 4_454
H21 H17B 3.4719 no .
H22 N6 3.2330 no 4_454
H22 N7 3.3839 no 4_454
H22 C7 3.0955 no 4_454
H22 C8 3.3997 no 2_545
H22 C8 3.1647 no 4_454
H22 C9 3.3289 no 4_454
H22 H7 3.4875 no 2_545
H22 H7 3.4575 no 4_454
H22 H8 2.6617 no 2_545
H22 H8 3.5639 no 4_454
H23 C7 3.0036 no 2_545
H23 C8 3.0648 no 2_545
H23 C37 3.0169 no 2_545
H23 H7 2.7637 no 2_545
H23 H8 2.9189 no 2_545
H23 H18B 3.2377 no .
H23 H37A 2.3875 no 2_545
H23 H37B 2.7844 no 2_545
H23 H38B 3.3517 no 2_545
H24 Cl2 3.0333 no 3_556
H24 C2 3.4099 no 3_556
H24 C31 3.2964 no 3_556
H24 C32 3.3488 no 3_556
H24 H2 2.6225 no 3_556
H24 H20A 3.4518 no 3_656
H24 H32 3.5884 no 3_556
H25 C2 3.3699 no 3_556
H25 C3 2.9957 no 3_556
H25 C39 3.2970 no 3_556
H25 H2 3.2135 no 3_556
H25 H3 2.4326 no 3_556
H25 H17A 2.7809 no 2_545
H25 H39A 3.3592 no 3_556
H25 H39C 2.4606 no 3_556
H26 O1 3.1057 no 2_545
H26 C4 3.0907 no 3_656
H26 C5 3.2236 no 3_656
H26 C15 3.3109 no 2_545
H26 C17 3.2429 no 2_545
H26 H4 2.5172 no 3_656
H26 H5 2.8388 no 3_656
H26 H15 2.3952 no 2_545
H26 H17A 2.5319 no 2_545
H26 H17B 3.0905 no 2_545
H26 H20B 3.3705 no 3_656
H27 C12 3.4102 no .
H27 C13 3.4450 no .
H27 H1A 2.9722 no .
H27 H12 3.5258 no .
H27 H12 3.3038 no 3_656
H27 H13 3.5833 no .
H27 H18C 3.5972 no .
H27 H20A 3.4782 no 3_656
H27 H27 3.1286 no 3_656
H27 H28 3.4051 no 3_656
H28 O3 3.4555 no 3_656
H28 N2 3.3906 no 3_656
H28 C1 2.7884 no 3_656
H28 C2 2.8954 no 3_656
H28 C3 3.5451 no 3_656
H28 C13 3.4913 no .
H28 H1A 2.8733 no 3_656
H28 H2 3.0740 no 3_656
H28 H12 3.4478 no .
H28 H13 2.9726 no .
H28 H18A 3.3842 no .
H28 H27 3.4051 no 3_656
H29 O3 3.5023 no 3_656
H29 N4 3.4246 no 3_656
H29 N5 3.2863 no 3_656
H29 C4 3.5103 no 3_656
H29 C5 3.4249 no 3_656
H29 C6 3.2631 no 3_656
H29 C38 3.4800 no 2_545
H29 H18A 3.1532 no .
H29 H20B 3.3359 no 3_656
H29 H38A 2.6424 no 2_545
H32 N8 3.3904 no 1_455
H32 C11 3.1564 no 1_455
H32 C12 2.8575 no 1_455
H32 C13 3.5860 no 1_455
H32 C20 3.1279 no 1_455
H32 H12 2.6987 no 1_455
H32 H20A 2.6606 no 1_455
H32 H24 3.5884 no 3_556
H33 Cl1 2.9760 no 1_455
H33 H6 3.5580 no 4_454
H35 O1 3.2835 no .
H35 N2 3.4654 no .
H35 C1 2.9409 no .
H35 C2 3.2477 no .
H35 C5 3.4071 no 4_454
H35 H1A 2.9302 no .
H35 H2 3.4761 no .
H35 H5 2.6755 no 4_454
H35 H6 3.3877 no 4_454
H37A N6 3.4360 no .
H37A N7 3.4413 no .
H37A C7 3.1755 no .
H37A C8 3.0509 no .
H37A C9 3.2203 no .
H37A C23 3.3230 no 2_555
H37A H7 3.5548 no .
H37A H8 3.3663 no .
H37A H23 2.3875 no 2_555
H37B O1 2.8079 no .
H37B C23 3.5759 no 2_555
H37B H2A 2.7685 no 2_555
H37B H5 3.1724 no 4_454
H37B H23 2.7844 no 2_555
H37C O1 3.3718 no .
H37C N2 3.0625 no .
H37C N3 2.9819 no .
H37C N6 3.0952 no .
H37C N7 3.0661 no .
H37C C1 3.3808 no .
H37C C2 3.5404 no .
H37C C3 3.2979 no .
H37C C7 3.4598 no .
H37C C9 3.4542 no .
H37C B1 3.5553 no .
H38A C5 3.5198 no 4_454
H38A C6 3.2575 no 4_454
H38A C29 3.3514 no 2_555
H38A H2A 2.9048 no 2_555
H38A H5 3.4807 no 4_454
H38A H6 2.9547 no 4_454
H38A H29 2.6424 no 2_555
H38B C18 3.5375 no 2_555
H38B H18A 3.2809 no 2_555
H38B H18B 2.8984 no 2_555
H38B H23 3.3517 no 2_555
H38C O3 3.4210 no 4_454
H38C O42 3.5796 no 4_454
H39A Cl1 2.9278 no 1_455
H39A C17 3.3906 no 4_455
H39A H17A 3.2023 no 4_455
H39A H17C 2.6979 no 4_455
H39A H19C 3.5923 no 4_455
H39A H25 3.3592 no 3_556
H39B C17 3.3911 no 4_455
H39B C19 3.1623 no 4_455
H39B H17A 3.3397 no 4_455
H39B H17C 2.7306 no 4_455
H39B H19B 3.1795 no 4_455
H39B H19C 2.3853 no 4_455
H39C C17 3.2492 no 4_455
H39C C19 3.4289 no 4_455
H39C C25 3.3259 no 3_556
H39C H3 3.4269 no .
H39C H17A 2.7425 no 4_455
H39C H17C 2.9262 no 4_455
H39C H19B 3.0235 no 4_455
H39C H19C 3.0499 no 4_455
H39C H25 2.4606 no 3_556
H40A Cl2 3.4647 no 3_556
H40A C12 3.0894 no 1_455
H40A C13 3.0871 no 1_455
H40A H12 2.8516 no 1_455
H40A H13 2.8166 no 1_455
H40A H19A 3.5068 no 1_455
H40B Cl2 3.4249 no 3_556
H40B O41 3.1063 no 3_556
H40B O3 3.1718 no 3_556
H40B H13 3.5950 no 1_455

loop_
_geom_torsion_atom_site_label_1
_geom_torsion_atom_site_label_2
_geom_torsion_atom_site_label_3
_geom_torsion_atom_site_label_4
_geom_torsion
_geom_torsion_publ_flag
Cl1 Ru1 N1 O1 -90.6(5) no
Cl1 Ru1 N1 C10 94.5(3) no
Cl1 Ru1 N4 N5 142.1(3) no
Cl1 Ru1 N4 C4 -41.8(5) no
Cl1 Ru1 N6 N7 -131.0(3) no
Cl1 Ru1 N6 C7 44.7(5) no
Cl1 Ru1 N8 C11 -101.8(3) no
Cl1 Ru1 N8 C20 74.7(4) no
N1 Ru1 N2 N3 -138.7(4) no
N1 Ru1 N2 C1 40.9(5) no
N2 Ru1 N1 O1 88.6(5) no
N2 Ru1 N1 C10 -86.2(4) no
N1 Ru1 N6 N7 134.2(4) no
N1 Ru1 N6 C7 -50.2(5) no
N6 Ru1 N1 O1 1.4(5) no
N6 Ru1 N1 C10 -173.5(3) no
N1 Ru1 N8 C11 -7.1(3) no
N1 Ru1 N8 C20 169.5(5) no
N8 Ru1 N1 O1 -179.4(5) no
N8 Ru1 N1 C10 5.8(3) no
N2 Ru1 N4 N5 -37.0(4) no
N2 Ru1 N4 C4 139.1(5) no
N4 Ru1 N2 N3 43.0(4) no
N4 Ru1 N2 C1 -137.4(5) no
N2 Ru1 N6 N7 44.0(4) no
N2 Ru1 N6 C7 -140.4(5) no
N6 Ru1 N2 N3 -41.3(4) no
N6 Ru1 N2 C1 138.3(5) no
N2 Ru1 N8 C11 83.2(3) no
N2 Ru1 N8 C20 -100.2(4) no
N8 Ru1 N2 N3 139.0(4) no
N8 Ru1 N2 C1 -41.3(5) no
N4 Ru1 N6 N7 -43.1(4) no
N4 Ru1 N6 C7 132.6(5) no
N6 Ru1 N4 N5 50.5(4) no
N6 Ru1 N4 C4 -133.4(5) no
N4 Ru1 N8 C11 170.2(3) no
N4 Ru1 N8 C20 -13.2(5) no
N8 Ru1 N4 N5 -128.7(4) no
N8 Ru1 N4 C4 47.4(5) no
Cl2 Ru2 N9 O2 106.3(4) no
Cl2 Ru2 N9 C30 -77.0(3) no
Cl2 Ru2 N12 N13 -139.1(3) no
Cl2 Ru2 N12 C24 42.1(4) no
Cl2 Ru2 N14 N15 130.3(3) no
Cl2 Ru2 N14 C27 -44.1(5) no
Cl2 Ru2 N16 C31 78.4(3) no
Cl2 Ru2 N16 C40 -118.1(4) no
N9 Ru2 N10 N11 138.7(4) no
N9 Ru2 N10 C21 -34.8(5) no
N10 Ru2 N9 O2 -71.9(4) no
N10 Ru2 N9 C30 104.7(3) no
N9 Ru2 N14 N15 -137.3(4) no
N9 Ru2 N14 C27 48.4(5) no
N14 Ru2 N9 O2 14.8(4) no
N14 Ru2 N9 C30 -168.5(3) no
N9 Ru2 N16 C31 -13.8(3) no
N9 Ru2 N16 C40 149.7(5) no
N16 Ru2 N9 O2 -163.5(4) no
N16 Ru2 N9 C30 13.2(3) no
N10 Ru2 N12 N13 39.0(4) no
N10 Ru2 N12 C24 -139.8(5) no
N12 Ru2 N10 N11 -43.9(4) no
N12 Ru2 N10 C21 142.6(5) no
N10 Ru2 N14 N15 -46.2(4) no
N10 Ru2 N14 C27 139.5(5) no
N14 Ru2 N10 N11 42.0(4) no
N14 Ru2 N10 C21 -131.5(5) no
N10 Ru2 N16 C31 -105.1(3) no
N10 Ru2 N16 C40 58.4(5) no
N16 Ru2 N10 N11 -138.7(4) no
N16 Ru2 N10 C21 47.8(5) no
N12 Ru2 N14 N15 41.1(4) no
N12 Ru2 N14 C27 -133.2(5) no
N14 Ru2 N12 N13 -47.9(3) no
N14 Ru2 N12 C24 133.4(5) no
N12 Ru2 N16 C31 167.7(3) no
N12 Ru2 N16 C40 -28.8(5) no
N16 Ru2 N12 N13 130.4(4) no
N16 Ru2 N12 C24 -48.3(5) no
Ru1 N1 C10 C11 -3.4(7) no
Ru1 N1 C10 C15 174.9(4) no
O1 N1 C10 C11 -179.0(5) no
O1 N1 C10 C15 -0.7(8) no
Ru1 N2 N3 C3 -179.1(3) no
Ru1 N2 N3 B1 -2.0(6) no
Ru1 N2 C1 C2 179.7(3) no
N3 N2 C1 C2 -0.6(6) no
C1 N2 N3 C3 1.2(6) no
C1 N2 N3 B1 178.2(4) no
N2 N3 C3 C2 -1.4(6) no
N2 N3 B1 N5 -58.9(6) no
N2 N3 B1 N7 57.6(7) no
C3 N3 B1 N5 117.3(6) no
C3 N3 B1 N7 -126.1(6) no
B1 N3 C3 C2 -177.9(5) no
Ru1 N4 N5 C6 174.5(3) no
Ru1 N4 N5 B1 -9.2(6) no
Ru1 N4 C4 C5 -174.2(4) no
N5 N4 C4 C5 2.2(6) no
C4 N4 N5 C6 -2.6(6) no
C4 N4 N5 B1 173.7(4) no
N4 N5 C6 C5 2.1(6) no
N4 N5 B1 N3 64.8(6) no
N4 N5 B1 N7 -53.0(6) no
C6 N5 B1 N3 -119.9(6) no
C6 N5 B1 N7 122.3(6) no
B1 N5 C6 C5 -173.6(5) no
Ru1 N6 N7 C9 175.4(3) no
Ru1 N6 N7 B1 -3.7(6) no
Ru1 N6 C7 C8 -174.8(4) no
N7 N6 C7 C8 1.2(6) no
C7 N6 N7 C9 -1.2(6) no
C7 N6 N7 B1 179.6(4) no
N6 N7 C9 C8 0.8(6) no
N6 N7 B1 N3 -54.2(7) no
N6 N7 B1 N5 62.3(6) no
C9 N7 B1 N3 126.8(6) no
C9 N7 B1 N5 -116.7(6) no
B1 N7 C9 C8 179.8(5) no
Ru1 N8 C11 C10 7.3(6) no
Ru1 N8 C11 C12 -172.7(4) no
C20 N8 C11 C10 -169.7(5) no
C20 N8 C11 C12 10.4(9) no
Ru2 N9 C30 C31 -10.4(6) no
Ru2 N9 C30 C35 169.3(4) no
O2 N9 C30 C31 166.7(4) no
O2 N9 C30 C35 -13.5(7) no
Ru2 N10 N11 C23 -175.9(3) no
Ru2 N10 N11 B2 3.0(6) no
Ru2 N10 C21 C22 175.4(4) no
N11 N10 C21 C22 1.3(6) no
C21 N10 N11 C23 -0.9(6) no
C21 N10 N11 B2 178.0(4) no
N10 N11 C23 C22 0.1(7) no
N10 N11 B2 N13 57.4(7) no
N10 N11 B2 N15 -59.1(7) no
C23 N11 B2 N13 -124.0(7) no
C23 N11 B2 N15 119.5(7) no
B2 N11 C23 C22 -178.6(5) no
Ru2 N12 N13 C26 -178.2(3) no
Ru2 N12 N13 B2 6.6(6) no
Ru2 N12 C24 C25 179.0(3) no
N13 N12 C24 C25 0.2(6) no
C24 N12 N13 C26 0.9(6) no
C24 N12 N13 B2 -174.4(4) no
N12 N13 C26 C25 -1.6(6) no
N12 N13 B2 N11 -62.5(6) no
N12 N13 B2 N15 54.3(7) no
C26 N13 B2 N11 123.6(6) no
C26 N13 B2 N15 -119.6(6) no
B2 N13 C26 C25 172.8(5) no
Ru2 N14 N15 C29 -175.9(3) no
Ru2 N14 N15 B2 5.2(6) no
Ru2 N14 C27 C28 174.7(4) no
N15 N14 C27 C28 -0.1(6) no
C27 N14 N15 C29 -0.1(6) no
C27 N14 N15 B2 -179.1(4) no
N14 N15 C29 C28 0.3(6) no
N14 N15 B2 N11 54.3(7) no
N14 N15 B2 N13 -62.6(7) no
C29 N15 B2 N11 -124.4(6) no
C29 N15 B2 N13 118.6(6) no
B2 N15 C29 C28 179.1(5) no
Ru2 N16 C31 C30 11.9(6) no
Ru2 N16 C31 C32 -170.4(4) no
C40 N16 C31 C30 -153.1(6) no
C40 N16 C31 C32 24.6(9) no
N2 C1 C2 C3 -0.2(7) no
C1 C2 C3 N3 1.0(7) no
N4 C4 C5 C6 -1.0(7) no
C4 C5 C6 N5 -0.7(6) no
N6 C7 C8 C9 -0.7(7) no
C7 C8 C9 N7 -0.1(7) no
N1 C10 C11 N8 -2.9(8) no
N1 C10 C11 C12 177.0(5) no
N1 C10 C15 C14 -177.5(5) no
C11 C10 C15 C14 0.7(9) no
C15 C10 C11 N8 178.8(5) no
C15 C10 C11 C12 -1.3(9) no
N8 C11 C12 C13 -178.8(5) no
C10 C11 C12 C13 1.3(8) no
C11 C12 C13 C14 -0.8(9) no
C12 C13 C14 C15 0.2(9) no
C12 C13 C14 C16 -179.8(5) no
C13 C14 C15 C10 -0.2(8) no
C13 C14 C16 C17 176.3(5) no
C13 C14 C16 C18 57.0(7) no
C13 C14 C16 C19 -63.2(7) no
C15 C14 C16 C17 -3.6(8) no
C15 C14 C16 C18 -123.0(6) no
C15 C14 C16 C19 116.8(6) no
C16 C14 C15 C10 179.8(5) no
N10 C21 C22 C23 -1.2(7) no
C21 C22 C23 N11 0.7(7) no
N12 C24 C25 C26 -1.1(7) no
C24 C25 C26 N13 1.7(7) no
N14 C27 C28 C29 0.3(7) no
C27 C28 C29 N15 -0.4(7) no
N9 C30 C31 N16 -1.9(7) no
N9 C30 C31 C32 -179.7(4) no
N9 C30 C35 C34 179.1(4) no
C31 C30 C35 C34 -1.2(8) no
C35 C30 C31 N16 178.4(5) no
C35 C30 C31 C32 0.6(8) no
N16 C31 C32 C33 -177.7(5) no
C30 C31 C32 C33 -0.1(8) no
C31 C32 C33 C34 0.2(9) no
C32 C33 C34 C35 -0.8(8) no
C32 C33 C34 C36 178.2(5) no
C33 C34 C35 C30 1.2(8) no
C33 C34 C36 C37 173.8(5) no
C33 C34 C36 C38 -65.9(6) no
C33 C34 C36 C39 54.0(7) no
C35 C34 C36 C37 -7.3(7) no
C35 C34 C36 C38 113.1(6) no
C35 C34 C36 C39 -127.1(5) no
C36 C34 C35 C30 -177.7(5) no
